data_7716707
loop_
_publ_author_name
'Hsueh, Fang-Che'
'Barluzzi, Luciano'
'Rajeshkumar, Thayalan'
'Scopelliti, Rosario'
'Zivkovic, Ivica'
'Maron, Laurent'
'Mazzanti, Marinella'

_publ_section_title
;
 Synthesis, structure and redox properties of single-atom bridged
 diuranium complexes supported by aryloxides.
;
_journal_issue 32
_journal_name_full 'Dalton transactions (Cambridge, England : 2003)'
_journal_page_first 13416
_journal_page_last 13426
_journal_paper_doi 10.1039/d4dt01819b
_journal_volume 53
_journal_year 2024
_chemical_formula_moiety 'C88 H148 K2 O12 S2 U2'
_chemical_formula_sum 'C88 H148 K2 O12 S2 U2'
_chemical_formula_weight 2016.44
_space_group_crystal_system triclinic
_space_group_IT_number 2
_space_group_name_Hall '-P 1'
_space_group_name_H-M_alt 'P -1'
_atom_sites_solution_hydrogens geom
_atom_sites_solution_primary dual
_atom_sites_solution_secondary difmap
_audit_creation_date 2021-05-10
_audit_creation_method
;
Olex2 1.3
(compiled 2020.11.12 svn.r5f609507 for OlexSys, GUI svn.r6272)
;
_audit_update_record
;
2024-06-12 deposited with the CCDC.	2024-07-19 downloaded from the CCDC.
;
_cell_angle_alpha 93.7454(9)
_cell_angle_beta 113.9243(10)
_cell_angle_gamma 98.2448(8)
_cell_formula_units_Z 1
_cell_length_a 13.70485(13)
_cell_length_b 14.20424(13)
_cell_length_c 15.06289(17)
_cell_measurement_reflns_used 38029
_cell_measurement_temperature 139.99(10)
_cell_measurement_theta_max 72.3890
_cell_measurement_theta_min 3.6820
_cell_volume 2627.79(5)
_computing_cell_refinement 'CrysAlisPro 1.171.41.109a (Rigaku OD, 2021)'
_computing_data_collection 'CrysAlisPro 1.171.41.109a (Rigaku OD, 2021)'
_computing_data_reduction 'CrysAlisPro 1.171.41.109a (Rigaku OD, 2021)'
_computing_molecular_graphics 'Olex2 1.3 (Dolomanov et al., 2009)'
_computing_publication_material 'Olex2 1.3 (Dolomanov et al., 2009)'
_computing_structure_refinement 'SHELXL 2018/3 (Sheldrick, 2015)'
_computing_structure_solution 'SHELXT  (Sheldrick, 2015)'
_diffrn_ambient_environment N~2~
_diffrn_ambient_temperature 139.99(10)
_diffrn_detector 'CCD plate'
_diffrn_detector_area_resol_mean 5.2817
_diffrn_detector_type AtlasS2
_diffrn_measured_fraction_theta_full 0.999
_diffrn_measured_fraction_theta_max 0.986
_diffrn_measurement_details
;
List of Runs (angles in degrees, time in seconds):

  # Type    Start    End  Width  t~exp~   \w     \q     \k     \f   Frames
#--------------------------------------------------------------------------
  1  \w    -78.00  22.00   1.00    2.00    --  -40.91  93.00  47.00  100
  2  \w     -1.00  64.00   1.00    2.00    --   40.91 -93.00 -64.00   65
  3  \w     78.00 106.00   1.00    8.00    --  105.15 -93.00 -64.00   28
  4  \w    141.00 166.00   1.00    8.00    --  105.15  93.00  47.00   25
  5  \w     -4.00  21.00   1.00    2.00    --   34.00  92.00-134.20   25
  6  \w   -114.00 -17.00   1.00    2.00    --  -40.91 -38.00 -90.00   97
  7  \w     28.00  91.00   1.00    2.00    --   40.91-125.00-180.00   63
  8  \w     18.00 114.00   1.00    2.00    --   40.91  38.00   0.00   96
  9  \w     46.00 113.00   1.00    2.00    --   40.91  57.00  90.00   67
 10  \w      8.00  33.00   1.00    2.00    --   40.91  79.00  69.33   25
 11  \w     13.00  40.00   1.00    2.00    --   40.91  57.00  90.00   27
 12  \w      7.00  33.00   1.00    2.00    --   42.00  84.00 139.54   26
 13  \w     14.00  41.00   1.00    2.00    --   46.00  81.00  35.07   27
 14  \w     17.00  42.00   1.00    2.00    --   50.00  81.00  56.39   25
 15  \w     16.00  41.00   1.00    2.00    --   50.00  82.00-174.79   25
 16  \w     16.00  42.00   1.00    2.00    --   50.00  82.00   7.54   26
 17  \w     16.00  42.00   1.00    2.00    --   50.00  82.00 -65.32   26
 18  \w     16.00  41.00   1.00    2.00    --   50.00  82.00 101.71   25
 19  \w     16.00  41.00   1.00    2.00    --   50.00  81.00-112.18   25
 20  \w     31.00  77.00   1.00    2.00    --   62.00  71.00 113.62   46
 21  \w     33.00  65.00   1.00    2.00    --   62.00  71.00-104.91   32
 22  \w     31.00  84.00   1.00    2.00    --   62.00  71.00-178.16   53
 23  \w     31.00  58.00   1.00    2.00    --   62.00  69.00  67.27   27
 24  \w     36.00  61.00   1.00    2.00    --   66.00  70.00 151.42   25
 25  \w     35.00  62.00   1.00    2.00    --   66.00  71.00  76.21   27
 26  \w     39.00  65.00   1.00    2.00    --   70.00  71.00 -35.91   26
 27  \w     39.00  75.00   1.00    2.00    --   70.00  69.00-142.46   36
 28  \w    117.00 144.00   1.00    2.00    --   70.00  71.00 -35.91   27
 29  \w     43.00  70.00   1.00    8.00    --   74.00  69.00 -83.30   27
 30  \w    110.00 137.00   1.00    8.00    --   74.00  70.00  -4.56   27
 31  \w     43.00  70.00   1.00    8.00    --   74.00  70.00  -4.56   27
 32  \w     47.00  73.00   1.00    8.00    --   78.00  71.00  10.33   26
 33  \w     96.00 150.00   1.00    8.00    --   78.00  71.00  10.33   54
 34  \w     53.00  80.00   1.00    8.00    --   82.00  61.00 114.96   27
 35  \w     51.00  77.00   1.00    8.00    --   82.00  69.00 143.32   26
 36  \w    108.00 135.00   1.00    8.00    --   82.00  68.00 -64.93   27
 37  \w     52.00  78.00   1.00    8.00    --   82.00  68.00 -64.93   26
 38  \w     52.00  80.00   1.00    8.00    --   82.00  70.00-139.79   28
 39  \w     56.00  83.00   1.00    8.00    --   86.00  65.00 -27.19   27
 40  \w     60.00  86.00   1.00    8.00    --   90.00  68.00-122.91   26
 41  \w     60.00  86.00   1.00    8.00    --   90.00  68.00  77.77   26
 42  \w     62.00  98.00   1.00    8.00    --   90.00  60.00  36.30   36
 43  \w     61.00 126.00   1.00    8.00    --   90.00  61.00 132.88   65
 44  \w     59.00 146.00   1.00    8.00    --   90.00  71.00 160.95   87
 45  \w     66.00  91.00   1.00    8.00    --   94.00  63.00 -65.24   25
 46  \w    123.00 150.00   1.00    8.00    --  105.15  61.00-180.00   27
 47  \w     77.00 104.00   1.00    8.00    --  105.15  61.00-180.00   27
 48  \w     39.00 133.00   1.00    8.00    --  105.15 -61.00-150.00   94
 49  \w     77.00 115.00   1.00    8.00    --  105.15  61.00 -90.00   38
 50  \w     76.00 174.00   1.00    8.00    --  105.15  61.00 -30.00   98
 51  \w    119.00 176.00   1.00    8.00    --  105.15  61.00 150.00   57
 52  \w     77.00 111.00   1.00    8.00    --  105.15  61.00 150.00   34
 53  \w     75.00 123.00   1.00    8.00    --  105.15  68.00-173.72   48
 54  \w     76.00 176.00   1.00    8.00    --  105.15  61.00   0.00  100
 55  \w     80.00 177.00   1.00    8.00    --  105.15  61.00-150.00   97
 56  \w     38.00 109.00   1.00    8.00    --  105.15-111.00  30.00   71
 57  \w    117.00 154.00   1.00    8.00    --  105.15  61.00 -60.00   37
 58  \w     80.00 114.00   1.00    8.00    --  105.15  61.00 -60.00   34
 59  \w     76.00 176.00   1.00    8.00    --  105.15  61.00  41.96  100
 60  \w    112.00 163.00   1.00    8.00    --  105.15  61.00 120.00   51
 61  \w     76.00 104.00   1.00    8.00    --  105.15  61.00 120.00   28
 62  \w    110.00 172.00   1.00    8.00    --  105.15  66.00-118.37   62
 63  \w    119.00 177.00   1.00    8.00    --  105.15  61.00 -90.00   58
 64  \w     76.00 101.00   1.00    8.00    --  105.15  66.00-118.37   25
 65  \w     79.00 109.00   1.00    8.00    --  105.15-111.00 -90.00   30
 66  \w     79.00 105.00   1.00    8.00    --  105.15 -94.00-180.00   26
 67  \w     23.00 106.00   1.00    8.00    --  105.15 -94.00  60.00   83
 68  \w     24.00  62.00   1.00    8.00    --  105.15 -94.00-180.00   38
 69  \w     78.00 168.00   1.00    8.00    --  105.15  61.00  90.00   90
 70  \w     36.00 138.00   1.00    8.00    --  105.15 -77.00  90.00  102
;
_diffrn_measurement_device 'four-circle diffractometer'
_diffrn_measurement_device_type 'SuperNova, Dual, Cu at home/near, AtlasS2'
_diffrn_measurement_method '\w scans'
_diffrn_orient_matrix_type 'CrysAlisPro convention (1999,Acta A55,543-557)'
_diffrn_orient_matrix_UB_11 -0.0341220000
_diffrn_orient_matrix_UB_12 -0.1011457000
_diffrn_orient_matrix_UB_13 -0.0588523000
_diffrn_orient_matrix_UB_21 -0.1182304000
_diffrn_orient_matrix_UB_22 0.0155144000
_diffrn_orient_matrix_UB_23 -0.0492875000
_diffrn_orient_matrix_UB_31 0.0228867000
_diffrn_orient_matrix_UB_32 0.0420350000
_diffrn_orient_matrix_UB_33 -0.0828484000
_diffrn_radiation_monochromator mirror
_diffrn_radiation_probe x-ray
_diffrn_radiation_type 'Cu K\a'
_diffrn_radiation_wavelength 1.54184
_diffrn_reflns_av_R_equivalents 0.0266
_diffrn_reflns_av_unetI/netI 0.0168
_diffrn_reflns_Laue_measured_fraction_full 0.999
_diffrn_reflns_Laue_measured_fraction_max 0.986
_diffrn_reflns_limit_h_max 16
_diffrn_reflns_limit_h_min -16
_diffrn_reflns_limit_k_max 17
_diffrn_reflns_limit_k_min -17
_diffrn_reflns_limit_l_max 17
_diffrn_reflns_limit_l_min -18
_diffrn_reflns_number 50894
_diffrn_reflns_point_group_measured_fraction_full 0.999
_diffrn_reflns_point_group_measured_fraction_max 0.986
_diffrn_reflns_theta_full 67.684
_diffrn_reflns_theta_max 72.542
_diffrn_reflns_theta_min 3.173
_diffrn_source 'micro-focus sealed X-ray tube'
_diffrn_source_type 'SuperNova (Cu) X-ray Source'
_exptl_absorpt_coefficient_mu 10.062
_exptl_absorpt_correction_T_max 0.525
_exptl_absorpt_correction_T_min 0.083
_exptl_absorpt_correction_type gaussian
_exptl_absorpt_process_details
;
CrysAlisPro 1.171.41.109a (Rigaku Oxford Diffraction, 2021)
Numerical absorption correction based on gaussian integration over
a multifaceted crystal model
Empirical absorption correction using spherical harmonics,
implemented in SCALE3 ABSPACK scaling algorithm.
;
_exptl_crystal_colour black
_exptl_crystal_density_diffrn 1.274
_exptl_crystal_description irregular
_exptl_crystal_F_000 1026
_exptl_crystal_size_max 0.34
_exptl_crystal_size_mid 0.239
_exptl_crystal_size_min 0.204
_refine_diff_density_max 1.405
_refine_diff_density_min -1.224
_refine_diff_density_rms 0.076
_refine_ls_extinction_method none
_refine_ls_goodness_of_fit_ref 1.056
_refine_ls_hydrogen_treatment constr
_refine_ls_matrix_type full
_refine_ls_number_parameters 616
_refine_ls_number_reflns 10292
_refine_ls_number_restraints 501
_refine_ls_restrained_S_all 1.099
_refine_ls_R_factor_all 0.0258
_refine_ls_R_factor_gt 0.0236
_refine_ls_shift/su_max 0.000
_refine_ls_shift/su_mean 0.000
_refine_ls_structure_factor_coef Fsqd
_refine_ls_weighting_details 'w=1/[\s^2^(Fo^2^)+(0.0390P)^2^+2.1563P] where P=(Fo^2^+2Fc^2^)/3'
_refine_ls_weighting_scheme calc
_refine_ls_wR_factor_gt 0.0605
_refine_ls_wR_factor_ref 0.0631
_reflns_Friedel_coverage 0.000
_reflns_number_gt 9756
_reflns_number_total 10292
_reflns_threshold_expression 'I > 2\s(I)'
_cod_data_source_file d4dt01819b2.cif
_cod_data_source_block ah109
_cod_depositor_comments 'Adding full bibliography for 7716706--7716710.cif.'
_cod_database_code 7716707
_shelx_shelxl_version_number 2018/3
_chemical_oxdiff_formula 'C48 H84 O7 K1 S1 U1'
_shelx_space_group_comment
;
The symmetry employed for this shelxl refinement is uniquely defined
by the following loop, which should always be used as a source of
symmetry information in preference to the above space-group names.
They are only intended as comments.
;
_shelx_estimated_absorpt_t_max 0.233
_shelx_estimated_absorpt_t_min 0.131
_reflns_odcompleteness_completeness 99.94
_reflns_odcompleteness_iscentric 1
_reflns_odcompleteness_theta 66.97
_olex2_refinement_description
;
1. Fixed Uiso
 At 1.2 times of:
  All C(H) groups, All C(H,H) groups
 At 1.5 times of:
  All C(H,H,H) groups
2. Restrained distances
 O8-C53 \\sim O8-C56 \\sim O7-C49 \\sim O7-C52
 with sigma of 0.02
 C53-C54 \\sim C49-C50 \\sim C50-C51 \\sim C55-C54 \\sim C55-C56 \\sim C52-C51
 with sigma of 0.02
 O4-C36 \\sim O4-C40 \\sim O4-C33 \\sim O4-C37
 with sigma of 0.02
 C37-C38 \\sim C33-C34 \\sim C39-C38 \\sim C35-C34 \\sim C36-C35 \\sim C39-C40
 with sigma of 0.02
 O6-C44 \\sim O6-C41 \\sim O5-C45 \\sim O5-C48
 with sigma of 0.02
 C44-C47 \\sim C48-C43 \\sim C47-C42 \\sim C46-C43 \\sim C42-C41 \\sim C45-C46
 with sigma of 0.02
 O6-C48 \\sim O5-C44 \\sim O6-C45 \\sim O5-C41
 with sigma of 0.02
 C44-C43 \\sim C47-C48 \\sim C42-C43 \\sim C47-C46 \\sim C45-C46 \\sim C42-C41
 with sigma of 0.02
 K1-O5 \\sim K1-O6 \\sim K1-O8 \\sim K1-O7
 with sigma of 0.02
3. Uiso/Uaniso restraints and constraints
O7 \\sim O8 \\sim C49 \\sim C50 \\sim C51 \\sim C52 \\sim C53 \\sim C54 \\sim
C55 \\sim C56: within 2A with sigma of 0.02 and sigma for terminal atoms of
0.04 within 2A
O4 \\sim C33 \\sim C34 \\sim C35 \\sim C36 \\sim C37 \\sim C38 \\sim C39 \\sim
C40: within 2A with sigma of 0.02 and sigma for terminal atoms of 0.04 within 2A
O5 \\sim O6 \\sim C41 \\sim C42 \\sim C43 \\sim C44 \\sim C45 \\sim C46 \\sim
C47 \\sim C48: within 2A with sigma of 0.02 and sigma for terminal atoms of
0.04 within 2A
4. Others
 Sof(O8)=Sof(C53)=Sof(H53A)=Sof(H53B)=Sof(C54)=Sof(H54A)=Sof(H54B)=Sof(C55)=
 Sof(H55A)=Sof(H55B)=Sof(C56)=Sof(H56A)=Sof(H56B)=1-FVAR(1)
 Sof(O7)=Sof(C49)=Sof(H49A)=Sof(H49B)=Sof(C50)=Sof(H50A)=Sof(H50B)=Sof(C51)=
 Sof(H51A)=Sof(H51B)=Sof(C52)=Sof(H52A)=Sof(H52B)=FVAR(1)
 Sof(C37)=Sof(H37A)=Sof(H37B)=Sof(C38)=Sof(H38A)=Sof(H38B)=Sof(C39)=Sof(H39A)=
 Sof(H39B)=Sof(C40)=Sof(H40A)=Sof(H40B)=1-FVAR(2)
 Sof(C33)=Sof(H33A)=Sof(H33B)=Sof(C34)=Sof(H34A)=Sof(H34B)=Sof(C35)=Sof(H35A)=
 Sof(H35B)=Sof(C36)=Sof(H36A)=Sof(H36B)=FVAR(2)
 Sof(O6)=Sof(C45)=Sof(H45A)=Sof(H45B)=Sof(C46)=Sof(H46A)=Sof(H46B)=Sof(C47)=
 Sof(H47A)=Sof(H47B)=Sof(C48)=Sof(H48A)=Sof(H48B)=1-FVAR(3)
 Sof(O5)=Sof(C41)=Sof(H41A)=Sof(H41B)=Sof(C42)=Sof(H42A)=Sof(H42B)=Sof(C43)=
 Sof(H43A)=Sof(H43B)=Sof(C44)=Sof(H44A)=Sof(H44B)=FVAR(3)
 Fixed X: U1(0.59015)
 Fixed Y: U1(0.11601)
 Fixed Z: U1(0.584709)
5.a Secondary CH2 refined with riding coordinates:
 C29(H29A,H29B), C30(H30A,H30B), C31(H31A,H31B), C32(H32A,H32B), C33(H33A,
 H33B), C34(H34A,H34B), C35(H35A,H35B), C36(H36A,H36B), C37(H37A,H37B),
 C38(H38A,H38B), C39(H39A,H39B), C40(H40A,H40B), C41(H41A,H41B), C42(H42A,H42B),
  C43(H43A,H43B), C44(H44A,H44B), C45(H45A,H45B), C46(H46A,H46B), C47(H47A,
 H47B), C48(H48A,H48B), C49(H49A,H49B), C50(H50A,H50B), C51(H51A,H51B),
 C52(H52A,H52B), C53(H53A,H53B), C54(H54A,H54B), C55(H55A,H55B), C56(H56A,H56B)
5.b Aromatic/amide H refined with riding coordinates:
 C3(H3), C4(H4), C5(H5), C17(H17), C18(H18), C19(H19)
5.c Idealised Me refined as rotating group:
 C8(H8A,H8B,H8C), C9(H9A,H9B,H9C), C10(H10A,H10B,H10C), C12(H12A,H12B,H12C),
 C13(H13A,H13B,H13C), C14(H14A,H14B,H14C), C22(H22A,H22B,H22C), C23(H23A,H23B,
 H23C), C24(H24A,H24B,H24C), C26(H26A,H26B,H26C), C27(H27A,H27B,H27C), C28(H28A,
 H28B,H28C)
;
_smtbx_masks_special_details
;
A solvent mask was calculated and 83 electrons were 
found in a volume of 386\%A^3^ in 1 void per unit cell. 
This is consistent with the presence of 
1[C4H8O], 1[C4H10O] per Asymmetric Unit 
which account for 82 electrons 
per unit cell.
;
_smtbx_masks_void_probe_radius 1.2
_smtbx_masks_void_truncation_radius 1.2
_olex2_date_sample_data_collection 2021-05-07
_olex2_submission_special_instructions 'No special instructions were received'
_oxdiff_exptl_absorpt_empirical_details
;
Empirical correction (ABSPACK) includes:
- Absorption correction using spherical harmonics
- Frame scaling
- Detector area scaling
- B-factor correction
;
_oxdiff_exptl_absorpt_empirical_full_max 2.298
_oxdiff_exptl_absorpt_empirical_full_min 0.546

loop_
_space_group_symop_operation_xyz
'x, y, z'
'-x, -y, -z'

loop_
_atom_site_label
_atom_site_type_symbol
_atom_site_fract_x
_atom_site_fract_y
_atom_site_fract_z
_atom_site_U_iso_or_equiv
_atom_site_adp_type
_atom_site_occupancy
_atom_site_site_symmetry_order
_atom_site_calc_flag
_atom_site_refinement_flags_posn
_atom_site_refinement_flags_adp
_atom_site_refinement_flags_occupancy
_atom_site_disorder_assembly
_atom_site_disorder_group
U1 U 0.590150 0.116010 0.584709 0.03336(4) Uani 1 1 d . . . . .
K1 K 0.37178(7) 0.19543(7) 0.24790(7) 0.0625(2) Uani 1 1 d D . . . .
S1 S 0.40514(6) 0.07314(5) 0.41836(6) 0.04141(16) Uani 1 1 d . . . . .
O1 O 0.71872(16) 0.20969(14) 0.56039(15) 0.0361(4) Uani 1 1 d . . . . .
O2 O 0.58410(18) 0.17492(15) 0.72218(15) 0.0408(5) Uani 1 1 d . . . . .
O3 O 0.3835(4) 0.3772(3) 0.1969(3) 0.0949(12) Uani 1 1 d . . . . .
O4 O 0.5413(3) 0.1565(3) 0.2117(3) 0.0770(8) Uani 1 1 d D U . . .
O5 O 0.2719(19) 0.155(3) 0.0487(10) 0.108(5) Uani 0.352(11) 1 d D U P A 1
O6 O 0.2515(8) 0.1580(14) 0.0547(6) 0.095(2) Uani 0.648(11) 1 d D U P A 2
O7 O 0.1830(9) 0.2198(10) 0.2575(13) 0.067(3) Uani 0.540(9) 1 d D U P A 1
O8 O 0.1751(11) 0.2152(13) 0.2388(15) 0.066(3) Uani 0.460(9) 1 d D U P A 2
C1 C 0.7912(2) 0.2635(2) 0.5373(2) 0.0358(6) Uani 1 1 d . . . . .
C2 C 0.7743(3) 0.3554(2) 0.5085(2) 0.0426(7) Uani 1 1 d . . . . .
C3 C 0.8467(3) 0.4059(3) 0.4773(3) 0.0554(9) Uani 1 1 d . . . . .
H3 H 0.834881 0.466384 0.455900 0.066 Uiso 1 1 calc R U . . .
C4 C 0.9351(4) 0.3707(3) 0.4766(4) 0.0646(11) Uani 1 1 d . . . . .
H4 H 0.982258 0.405838 0.453383 0.078 Uiso 1 1 calc R U . . .
C5 C 0.9546(3) 0.2842(3) 0.5097(3) 0.0536(9) Uani 1 1 d . . . . .
H5 H 1.016988 0.261368 0.510979 0.064 Uiso 1 1 calc R U . . .
C6 C 0.8852(3) 0.2290(2) 0.5415(2) 0.0395(6) Uani 1 1 d . . . . .
C7 C 0.9102(3) 0.1332(2) 0.5783(2) 0.0406(7) Uani 1 1 d . . . . .
C8 C 1.0225(3) 0.1169(3) 0.5877(3) 0.0558(9) Uani 1 1 d . . . . .
H8A H 1.023537 0.113113 0.522879 0.084 Uiso 1 1 calc R U . . .
H8B H 1.036891 0.056824 0.614559 0.084 Uiso 1 1 calc R U . . .
H8C H 1.078540 0.170486 0.631563 0.084 Uiso 1 1 calc R U . . .
C9 C 0.9136(3) 0.1317(3) 0.6815(3) 0.0493(8) Uani 1 1 d . . . . .
H9A H 0.968249 0.185560 0.726359 0.074 Uiso 1 1 calc R U . . .
H9B H 0.932400 0.071134 0.704919 0.074 Uiso 1 1 calc R U . . .
H9C H 0.842127 0.137452 0.679105 0.074 Uiso 1 1 calc R U . . .
C10 C 0.8261(3) 0.0495(2) 0.5069(3) 0.0460(7) Uani 1 1 d . . . . .
H10A H 0.753173 0.058519 0.497521 0.069 Uiso 1 1 calc R U . . .
H10B H 0.840015 -0.010754 0.533572 0.069 Uiso 1 1 calc R U . . .
H10C H 0.831231 0.047109 0.443775 0.069 Uiso 1 1 calc R U . . .
C11 C 0.6806(3) 0.3994(2) 0.5135(3) 0.0493(8) Uani 1 1 d . . . . .
C12 C 0.6897(3) 0.4082(3) 0.6191(3) 0.0566(9) Uani 1 1 d . . . . .
H12A H 0.687691 0.344457 0.640388 0.085 Uiso 1 1 calc R U . . .
H12B H 0.628819 0.435389 0.621409 0.085 Uiso 1 1 calc R U . . .
H12C H 0.758320 0.450262 0.662791 0.085 Uiso 1 1 calc R U . . .
C13 C 0.5700(3) 0.3399(3) 0.4416(3) 0.0603(10) Uani 1 1 d . . . . .
H13A H 0.561577 0.343417 0.374140 0.091 Uiso 1 1 calc R U . . .
H13B H 0.511628 0.365650 0.450891 0.091 Uiso 1 1 calc R U . . .
H13C H 0.566215 0.272894 0.453809 0.091 Uiso 1 1 calc R U . . .
C14 C 0.6827(4) 0.5017(3) 0.4848(4) 0.0696(12) Uani 1 1 d . . . . .
H14A H 0.749381 0.544047 0.531739 0.104 Uiso 1 1 calc R U . . .
H14B H 0.619453 0.525779 0.485486 0.104 Uiso 1 1 calc R U . . .
H14C H 0.680538 0.500153 0.418873 0.104 Uiso 1 1 calc R U . . .
C15 C 0.5780(3) 0.2079(2) 0.8047(2) 0.0441(7) Uani 1 1 d . . . . .
C16 C 0.6659(3) 0.2085(3) 0.8966(3) 0.0508(8) Uani 1 1 d . . . . .
C17 C 0.6537(4) 0.2363(4) 0.9813(3) 0.0705(12) Uani 1 1 d . . . . .
H17 H 0.711285 0.235588 1.043408 0.085 Uiso 1 1 calc R U . . .
C18 C 0.5600(4) 0.2648(4) 0.9773(4) 0.0829(15) Uani 1 1 d . . . . .
H18 H 0.552327 0.281268 1.035965 0.099 Uiso 1 1 calc R U . . .
C19 C 0.4781(4) 0.2690(4) 0.8879(3) 0.0694(12) Uani 1 1 d . . . . .
H19 H 0.415065 0.290917 0.886028 0.083 Uiso 1 1 calc R U . . .
C20 C 0.4837(3) 0.2424(3) 0.7995(3) 0.0500(8) Uani 1 1 d . . . . .
C21 C 0.7746(3) 0.1839(3) 0.9043(3) 0.0549(9) Uani 1 1 d . . . . .
C22 C 0.8585(4) 0.1935(4) 1.0113(3) 0.0771(13) Uani 1 1 d . . . . .
H22A H 0.873178 0.259907 1.042340 0.116 Uiso 1 1 calc R U . . .
H22B H 0.925908 0.176439 1.012922 0.116 Uiso 1 1 calc R U . . .
H22C H 0.829779 0.150316 1.046724 0.116 Uiso 1 1 calc R U . . .
C23 C 0.7598(4) 0.0795(3) 0.8591(3) 0.0656(10) Uani 1 1 d . . . . .
H23A H 0.739849 0.035428 0.898999 0.098 Uiso 1 1 calc R U . . .
H23B H 0.827969 0.068381 0.857373 0.098 Uiso 1 1 calc R U . . .
H23C H 0.702183 0.068278 0.792308 0.098 Uiso 1 1 calc R U . . .
C24 C 0.8234(3) 0.2546(3) 0.8538(3) 0.0580(9) Uani 1 1 d . . . . .
H24A H 0.773136 0.249511 0.784530 0.087 Uiso 1 1 calc R U . . .
H24B H 0.892737 0.239235 0.858716 0.087 Uiso 1 1 calc R U . . .
H24C H 0.835504 0.320214 0.885765 0.087 Uiso 1 1 calc R U . . .
C25 C 0.3902(3) 0.2482(2) 0.7014(3) 0.0505(8) Uani 1 1 d . . . . .
C26 C 0.3045(3) 0.2999(3) 0.7142(4) 0.0707(12) Uani 1 1 d . . . . .
H26A H 0.271139 0.263386 0.751033 0.106 Uiso 1 1 calc R U . . .
H26B H 0.248353 0.304874 0.649636 0.106 Uiso 1 1 calc R U . . .
H26C H 0.339317 0.364425 0.750141 0.106 Uiso 1 1 calc R U . . .
C27 C 0.4309(3) 0.3056(3) 0.6364(3) 0.0580(9) Uani 1 1 d . . . . .
H27A H 0.462413 0.371759 0.668768 0.087 Uiso 1 1 calc R U . . .
H27B H 0.369915 0.305730 0.573214 0.087 Uiso 1 1 calc R U . . .
H27C H 0.486254 0.275966 0.625799 0.087 Uiso 1 1 calc R U . . .
C28 C 0.3312(3) 0.1473(3) 0.6480(3) 0.0551(9) Uani 1 1 d . . . . .
H28A H 0.383136 0.111583 0.638497 0.083 Uiso 1 1 calc R U . . .
H28B H 0.273878 0.152188 0.584023 0.083 Uiso 1 1 calc R U . . .
H28C H 0.298954 0.113693 0.687129 0.083 Uiso 1 1 calc R U . . .
C29 C 0.2977(7) 0.4282(5) 0.1551(6) 0.108(2) Uani 1 1 d . . . . .
H29A H 0.282360 0.459990 0.207288 0.129 Uiso 1 1 calc R U . . .
H29B H 0.230974 0.383414 0.109487 0.129 Uiso 1 1 calc R U . . .
C30 C 0.3307(7) 0.5002(5) 0.1023(5) 0.108(2) Uani 1 1 d . . . . .
H30A H 0.359114 0.564093 0.142728 0.130 Uiso 1 1 calc R U . . .
H30B H 0.269264 0.505149 0.039969 0.130 Uiso 1 1 calc R U . . .
C31 C 0.4203(7) 0.4608(6) 0.0836(6) 0.121(3) Uani 1 1 d . . . . .
H31A H 0.389857 0.416581 0.021247 0.146 Uiso 1 1 calc R U . . .
H31B H 0.475477 0.513304 0.082310 0.146 Uiso 1 1 calc R U . . .
C32 C 0.4657(6) 0.4100(6) 0.1682(6) 0.112(2) Uani 1 1 d . . . . .
H32A H 0.494467 0.355093 0.150625 0.134 Uiso 1 1 calc R U . . .
H32B H 0.526013 0.453744 0.222789 0.134 Uiso 1 1 calc R U . . .
C33 C 0.6522(6) 0.1729(9) 0.2733(7) 0.104(3) Uani 0.750(14) 1 d D U P B 1
H33A H 0.663942 0.155787 0.339057 0.124 Uiso 0.750(14) 1 calc R U P B 1
H33B H 0.684803 0.241372 0.280363 0.124 Uiso 0.750(14) 1 calc R U P B 1
C34 C 0.7029(7) 0.1097(8) 0.2253(6) 0.079(2) Uani 0.750(14) 1 d D U P B 1
H34A H 0.744354 0.148531 0.195432 0.095 Uiso 0.750(14) 1 calc R U P B 1
H34B H 0.752149 0.074694 0.273783 0.095 Uiso 0.750(14) 1 calc R U P B 1
C35 C 0.6078(9) 0.0413(6) 0.1483(7) 0.090(2) Uani 0.750(14) 1 d D U P B 1
H35A H 0.598315 0.053799 0.081706 0.108 Uiso 0.750(14) 1 calc R U P B 1
H35B H 0.616919 -0.026136 0.155228 0.108 Uiso 0.750(14) 1 calc R U P B 1
C36 C 0.5153(9) 0.0609(6) 0.1673(10) 0.115(3) Uani 0.750(14) 1 d D U P B 1
H36A H 0.448990 0.051394 0.105085 0.138 Uiso 0.750(14) 1 calc R U P B 1
H36B H 0.501918 0.016984 0.211176 0.138 Uiso 0.750(14) 1 calc R U P B 1
C37 C 0.6453(14) 0.2139(18) 0.246(3) 0.096(6) Uani 0.250(14) 1 d D U P B 2
H37A H 0.666157 0.244002 0.313643 0.115 Uiso 0.250(14) 1 calc R U P B 2
H37B H 0.641273 0.266174 0.204774 0.115 Uiso 0.250(14) 1 calc R U P B 2
C38 C 0.7312(19) 0.163(2) 0.245(2) 0.083(5) Uani 0.250(14) 1 d D U P B 2
H38A H 0.783759 0.157499 0.312234 0.100 Uiso 0.250(14) 1 calc R U P B 2
H38B H 0.770102 0.192763 0.208254 0.100 Uiso 0.250(14) 1 calc R U P B 2
C39 C 0.658(2) 0.070(2) 0.193(3) 0.096(5) Uani 0.250(14) 1 d D U P B 2
H39A H 0.696275 0.015969 0.216128 0.115 Uiso 0.250(14) 1 calc R U P B 2
H39B H 0.638230 0.066988 0.121281 0.115 Uiso 0.250(14) 1 calc R U P B 2
C40 C 0.558(2) 0.0616(13) 0.212(3) 0.101(5) Uani 0.250(14) 1 d D U P B 2
H40A H 0.496161 0.017594 0.158979 0.121 Uiso 0.250(14) 1 calc R U P B 2
H40B H 0.571142 0.039169 0.275502 0.121 Uiso 0.250(14) 1 calc R U P B 2
C41 C 0.2882(14) 0.1029(16) -0.0278(11) 0.090(4) Uani 0.352(11) 1 d D U P A 1
H41A H 0.264893 0.032583 -0.034232 0.108 Uiso 0.352(11) 1 calc R U P A 1
H41B H 0.363989 0.118268 -0.020804 0.108 Uiso 0.352(11) 1 calc R U P A 1
C42 C 0.2092(16) 0.149(2) -0.1112(15) 0.127(6) Uani 0.352(11) 1 d D U P A 1
H42A H 0.227190 0.219693 -0.102102 0.153 Uiso 0.352(11) 1 calc R U P A 1
H42B H 0.198308 0.121489 -0.177423 0.153 Uiso 0.352(11) 1 calc R U P A 1
C43 C 0.116(2) 0.109(2) -0.0833(17) 0.130(6) Uani 0.352(11) 1 d D U P A 1
H43A H 0.043440 0.117808 -0.129894 0.156 Uiso 0.352(11) 1 calc R U P A 1
H43B H 0.115406 0.042606 -0.067635 0.156 Uiso 0.352(11) 1 calc R U P A 1
C44 C 0.1702(17) 0.1852(18) 0.0052(15) 0.103(4) Uani 0.352(11) 1 d D U P A 1
H44A H 0.178351 0.250610 -0.013222 0.123 Uiso 0.352(11) 1 calc R U P A 1
H44B H 0.131302 0.182515 0.048030 0.123 Uiso 0.352(11) 1 calc R U P A 1
C45 C 0.2756(9) 0.1670(10) -0.0266(7) 0.104(3) Uani 0.648(11) 1 d D U P A 2
H45A H 0.348629 0.153354 -0.013818 0.125 Uiso 0.648(11) 1 calc R U P A 2
H45B H 0.270220 0.231440 -0.047389 0.125 Uiso 0.648(11) 1 calc R U P A 2
C46 C 0.1789(7) 0.0835(8) -0.1073(7) 0.091(3) Uani 0.648(11) 1 d D U P A 2
H46A H 0.152473 0.101928 -0.174129 0.109 Uiso 0.648(11) 1 calc R U P A 2
H46B H 0.202521 0.020893 -0.107737 0.109 Uiso 0.648(11) 1 calc R U P A 2
C47 C 0.0930(9) 0.0820(8) -0.0660(8) 0.085(2) Uani 0.648(11) 1 d D U P A 2
H47A H 0.027656 0.102605 -0.113248 0.102 Uiso 0.648(11) 1 calc R U P A 2
H47B H 0.071271 0.016219 -0.053953 0.102 Uiso 0.648(11) 1 calc R U P A 2
C48 C 0.1398(7) 0.1461(10) 0.0235(7) 0.098(3) Uani 0.648(11) 1 d D U P A 2
H48A H 0.115761 0.208552 0.012806 0.118 Uiso 0.648(11) 1 calc R U P A 2
H48B H 0.118101 0.118828 0.073040 0.118 Uiso 0.648(11) 1 calc R U P A 2
C49 C 0.1268(9) 0.2965(6) 0.2602(8) 0.072(2) Uani 0.540(9) 1 d D U P A 1
H49A H 0.054547 0.289625 0.204614 0.087 Uiso 0.540(9) 1 calc R U P A 1
H49B H 0.170533 0.361355 0.270660 0.087 Uiso 0.540(9) 1 calc R U P A 1
C50 C 0.1228(10) 0.2581(8) 0.3662(8) 0.091(3) Uani 0.540(9) 1 d D U P A 1
H50A H 0.192341 0.243463 0.413042 0.109 Uiso 0.540(9) 1 calc R U P A 1
H50B H 0.092107 0.299766 0.399298 0.109 Uiso 0.540(9) 1 calc R U P A 1
C51 C 0.0384(8) 0.1666(8) 0.2967(8) 0.069(3) Uani 0.540(9) 1 d D U P A 1
H51A H 0.009262 0.122236 0.331937 0.083 Uiso 0.540(9) 1 calc R U P A 1
H51B H -0.021280 0.182774 0.239089 0.083 Uiso 0.540(9) 1 calc R U P A 1
C52 C 0.1285(10) 0.1317(11) 0.2725(12) 0.077(3) Uani 0.540(9) 1 d D U P A 1
H52A H 0.178386 0.103478 0.327641 0.092 Uiso 0.540(9) 1 calc R U P A 1
H52B H 0.096866 0.083984 0.212588 0.092 Uiso 0.540(9) 1 calc R U P A 1
C53 C 0.1938(10) 0.2834(9) 0.3201(10) 0.081(3) Uani 0.460(9) 1 d D U P A 2
H53A H 0.223441 0.349080 0.313719 0.097 Uiso 0.460(9) 1 calc R U P A 2
H53B H 0.241224 0.264874 0.383412 0.097 Uiso 0.460(9) 1 calc R U P A 2
C54 C 0.0546(11) 0.2695(9) 0.3023(11) 0.091(3) Uani 0.460(9) 1 d D U P A 2
H54A H 0.040939 0.313113 0.348260 0.109 Uiso 0.460(9) 1 calc R U P A 2
H54B H 0.001498 0.267348 0.233583 0.109 Uiso 0.460(9) 1 calc R U P A 2
C55 C 0.0755(14) 0.1677(10) 0.3357(12) 0.083(3) Uani 0.460(9) 1 d D U P A 2
H55A H 0.010275 0.126957 0.335236 0.100 Uiso 0.460(9) 1 calc R U P A 2
H55B H 0.138220 0.172221 0.399888 0.100 Uiso 0.460(9) 1 calc R U P A 2
C56 C 0.1015(13) 0.1358(15) 0.2445(11) 0.075(4) Uani 0.460(9) 1 d D U P A 2
H56A H 0.135292 0.077935 0.255080 0.090 Uiso 0.460(9) 1 calc R U P A 2
H56B H 0.034009 0.121069 0.183127 0.090 Uiso 0.460(9) 1 calc R U P A 2

loop_
_atom_site_aniso_label
_atom_site_aniso_U_11
_atom_site_aniso_U_22
_atom_site_aniso_U_33
_atom_site_aniso_U_23
_atom_site_aniso_U_13
_atom_site_aniso_U_12
U1 0.03763(6) 0.03002(6) 0.03665(6) 0.00263(4) 0.02187(4) 0.00092(4)
K1 0.0503(4) 0.0810(6) 0.0649(5) 0.0335(4) 0.0284(4) 0.0149(4)
S1 0.0456(4) 0.0342(3) 0.0440(4) 0.0067(3) 0.0193(3) 0.0042(3)
O1 0.0341(10) 0.0327(9) 0.0464(11) 0.0072(8) 0.0229(9) 0.0023(8)
O2 0.0485(12) 0.0438(11) 0.0353(11) 0.0021(8) 0.0228(9) 0.0104(9)
O3 0.116(3) 0.093(3) 0.096(3) 0.041(2) 0.060(2) 0.020(2)
O4 0.0675(18) 0.093(2) 0.083(2) 0.0167(17) 0.0418(17) 0.0193(16)
O5 0.075(7) 0.143(8) 0.078(7) 0.003(7) 0.013(6) 0.005(8)
O6 0.062(5) 0.138(5) 0.072(4) 0.012(4) 0.023(3) -0.003(4)
O7 0.061(4) 0.072(5) 0.089(7) 0.034(5) 0.046(4) 0.024(4)
O8 0.077(6) 0.068(5) 0.069(6) 0.011(4) 0.046(4) 0.017(5)
C1 0.0387(15) 0.0335(13) 0.0365(14) 0.0021(11) 0.0194(12) 0.0003(11)
C2 0.0470(17) 0.0345(14) 0.0471(17) 0.0042(12) 0.0225(14) 0.0018(12)
C3 0.069(2) 0.0366(16) 0.068(2) 0.0127(15) 0.039(2) 0.0003(15)
C4 0.075(3) 0.049(2) 0.090(3) 0.0111(19) 0.060(2) -0.0040(18)
C5 0.0524(19) 0.0473(18) 0.073(2) 0.0018(16) 0.0428(19) -0.0008(15)
C6 0.0403(15) 0.0366(14) 0.0439(16) -0.0011(12) 0.0234(13) -0.0003(12)
C7 0.0383(15) 0.0381(15) 0.0504(18) 0.0021(13) 0.0248(14) 0.0052(12)
C8 0.0427(18) 0.055(2) 0.076(3) 0.0021(18) 0.0315(18) 0.0113(15)
C9 0.0473(18) 0.0544(19) 0.0479(18) 0.0087(15) 0.0194(15) 0.0165(15)
C10 0.0481(18) 0.0373(15) 0.057(2) 0.0008(14) 0.0285(16) 0.0053(13)
C11 0.0503(19) 0.0348(15) 0.064(2) 0.0126(14) 0.0242(16) 0.0097(13)
C12 0.059(2) 0.0409(17) 0.079(3) 0.0000(17) 0.038(2) 0.0094(15)
C13 0.053(2) 0.0474(19) 0.075(3) 0.0195(18) 0.0182(19) 0.0128(16)
C14 0.077(3) 0.0401(19) 0.101(3) 0.022(2) 0.043(3) 0.0179(18)
C15 0.0509(18) 0.0439(16) 0.0432(17) 0.0001(13) 0.0280(15) 0.0038(13)
C16 0.0534(19) 0.060(2) 0.0426(18) 0.0019(15) 0.0260(15) 0.0055(16)
C17 0.067(3) 0.101(3) 0.043(2) -0.002(2) 0.0279(19) 0.007(2)
C18 0.078(3) 0.121(4) 0.058(3) -0.016(3) 0.046(2) 0.005(3)
C19 0.059(2) 0.088(3) 0.070(3) -0.015(2) 0.042(2) 0.005(2)
C20 0.0482(18) 0.0472(18) 0.059(2) -0.0045(15) 0.0315(16) 0.0013(14)
C21 0.053(2) 0.066(2) 0.0448(19) 0.0038(16) 0.0186(16) 0.0133(17)
C22 0.071(3) 0.101(4) 0.052(2) 0.007(2) 0.017(2) 0.023(3)
C23 0.074(3) 0.065(2) 0.056(2) 0.0124(18) 0.020(2) 0.026(2)
C24 0.050(2) 0.071(2) 0.055(2) 0.0004(18) 0.0253(17) 0.0103(17)
C25 0.0462(18) 0.0423(17) 0.065(2) -0.0018(15) 0.0281(16) 0.0047(14)
C26 0.052(2) 0.062(2) 0.101(3) -0.008(2) 0.037(2) 0.0119(18)
C27 0.056(2) 0.0444(18) 0.079(3) 0.0151(17) 0.0302(19) 0.0147(16)
C28 0.0503(19) 0.0469(19) 0.064(2) -0.0030(16) 0.0240(17) 0.0004(15)
C29 0.152(6) 0.086(4) 0.123(5) 0.021(4) 0.089(5) 0.035(4)
C30 0.139(6) 0.087(4) 0.104(5) 0.033(3) 0.053(4) 0.022(4)
C31 0.177(8) 0.121(5) 0.116(5) 0.046(4) 0.103(6) 0.037(5)
C32 0.124(5) 0.121(5) 0.128(6) 0.051(4) 0.082(5) 0.031(4)
C33 0.075(4) 0.115(6) 0.095(5) -0.007(4) 0.009(4) 0.027(4)
C34 0.066(5) 0.105(6) 0.076(5) 0.020(4) 0.035(4) 0.024(4)
C35 0.114(6) 0.081(4) 0.077(5) 0.009(4) 0.043(5) 0.023(4)
C36 0.093(6) 0.096(5) 0.122(7) -0.004(5) 0.017(5) 0.008(4)
C37 0.065(8) 0.110(10) 0.098(9) 0.003(9) 0.020(8) 0.022(8)
C38 0.063(8) 0.110(10) 0.081(9) 0.016(9) 0.035(7) 0.013(9)
C39 0.082(9) 0.097(9) 0.097(9) 0.007(8) 0.024(8) 0.028(7)
C40 0.091(8) 0.101(8) 0.102(8) 0.016(8) 0.032(7) 0.015(7)
C41 0.075(6) 0.123(8) 0.077(7) 0.026(7) 0.037(5) 0.018(7)
C42 0.112(9) 0.153(10) 0.079(8) 0.044(8) 0.010(7) -0.014(9)
C43 0.093(9) 0.160(10) 0.097(8) 0.019(8) 0.012(8) -0.012(8)
C44 0.086(7) 0.141(8) 0.079(7) 0.002(7) 0.040(6) 0.002(7)
C45 0.083(5) 0.146(7) 0.082(5) 0.032(5) 0.036(4) 0.004(6)
C46 0.070(5) 0.133(7) 0.076(4) 0.011(5) 0.034(4) 0.031(5)
C47 0.074(5) 0.106(6) 0.081(5) 0.019(4) 0.040(4) 0.012(4)
C48 0.061(4) 0.145(7) 0.076(5) 0.013(5) 0.021(4) 0.004(5)
C49 0.089(5) 0.064(4) 0.084(5) 0.016(4) 0.054(4) 0.019(4)
C50 0.094(6) 0.106(6) 0.089(6) 0.003(5) 0.063(5) 0.001(5)
C51 0.057(5) 0.086(5) 0.077(6) 0.036(5) 0.034(4) 0.019(4)
C52 0.061(6) 0.071(5) 0.112(7) 0.035(5) 0.045(6) 0.020(5)
C53 0.095(6) 0.079(6) 0.093(6) 0.005(5) 0.070(5) -0.001(5)
C54 0.108(7) 0.095(6) 0.103(7) 0.024(5) 0.072(5) 0.031(5)
C55 0.077(7) 0.094(6) 0.101(8) 0.039(6) 0.053(6) 0.026(6)
C56 0.060(6) 0.081(6) 0.082(7) 0.019(6) 0.023(5) 0.026(5)

loop_
_atom_type_symbol
_atom_type_description
_atom_type_scat_dispersion_real
_atom_type_scat_dispersion_imag
_atom_type_scat_source
C C 0.0181 0.0091 'International Tables Vol C Tables 4.2.6.8 and 6.1.1.4'
H H 0.0000 0.0000 'International Tables Vol C Tables 4.2.6.8 and 6.1.1.4'
K K 0.3868 1.0657 'International Tables Vol C Tables 4.2.6.8 and 6.1.1.4'
O O 0.0492 0.0322 'International Tables Vol C Tables 4.2.6.8 and 6.1.1.4'
S S 0.3331 0.5567 'International Tables Vol C Tables 4.2.6.8 and 6.1.1.4'
U U -4.3638 13.4090 'International Tables Vol C Tables 4.2.6.8 and 6.1.1.4'

loop_
_exptl_crystal_face_index_h
_exptl_crystal_face_index_k
_exptl_crystal_face_index_l
_exptl_crystal_face_perp_dist
2 -2 1 0.1161
-2 2 -1 0.1263
1 0 -1 0.1692
-1 0 1 0.1623
1 -2 1 0.1138
-1 2 -1 0.1154
2 -1 -2 0.1570
1 -2 0 0.1028
-1 2 0 0.1227
0 2 -1 0.1048
0 -2 1 0.1142
-1 1 1 0.1457
-1 -1 2 0.1408
1 -1 -1 0.1313
0 -1 0 0.0995
-1 2 2 0.1304
0 1 0 0.1073
2 9 -4 0.1008
2 -8 -4 0.1026
3 7 -6 0.1098
-5 0 10 0.1488
-3 -6 -3 0.1030
-1 -5 -7 0.1003
-5 -7 4 0.1267
1 5 6 0.1196
3 6 3 0.1011
4 7 -2 0.0970
-1 4 -8 0.1066
-5 3 -5 0.1267
0 -4 9 0.1336
5 -3 5 0.1140
8 0 0 0.1297
-7 -3 7 0.1538
-6 -5 0 0.1316
5 4 2 0.1013
3 3 6 0.1136
-2 -1 -8 0.1028
-5 -4 -2 0.1223

loop_
_geom_angle_atom_site_label_1
_geom_angle_atom_site_label_2
_geom_angle_atom_site_label_3
_geom_angle
_geom_angle_site_symmetry_1
_geom_angle_site_symmetry_3
_geom_angle_publ_flag
S1 U1 U1 44.195(15) . 2_656 ?
S1 U1 U1 44.282(17) 2_656 2_656 ?
S1 U1 S1 88.48(2) 2_656 . ?
O1 U1 U1 124.86(5) . 2_656 ?
O1 U1 S1 110.58(6) . . ?
O1 U1 S1 117.87(5) . 2_656 ?
O1 U1 O2 109.43(8) . . ?
O2 U1 U1 125.70(6) . 2_656 ?
O2 U1 S1 119.24(6) . . ?
O2 U1 S1 110.34(6) . 2_656 ?
O3 K1 S1 145.81(10) . . ?
O4 K1 S1 97.14(8) . . ?
O4 K1 O3 95.08(12) . . ?
O4 K1 O5 80.2(5) . . ?
O4 K1 O7 171.6(3) . . ?
O5 K1 S1 134.0(9) . . ?
O5 K1 O3 79.6(9) . . ?
O6 K1 S1 133.0(4) . . ?
O6 K1 O3 79.3(4) . . ?
O6 K1 O4 87.2(2) . . ?
O6 K1 O8 79.4(5) . . ?
O7 K1 S1 86.3(4) . . ?
O7 K1 O3 86.2(4) . . ?
O7 K1 O5 91.8(6) . . ?
O8 K1 S1 90.0(5) . . ?
O8 K1 O3 85.4(5) . . ?
O8 K1 O4 166.3(4) . . ?
U1 S1 U1 91.52(2) 2_656 . ?
U1 S1 K1 127.97(3) 2_656 . ?
U1 S1 K1 120.05(3) . . ?
C1 O1 U1 174.95(19) . . ?
C15 O2 U1 178.1(2) . . ?
C29 O3 K1 128.1(4) . . ?
C32 O3 K1 117.5(4) . . ?
C32 O3 C29 108.7(5) . . ?
C33 O4 K1 130.2(5) . . ?
C33 O4 C36 105.8(6) . . ?
C36 O4 K1 108.2(5) . . ?
C37 O4 K1 127.1(11) . . ?
C40 O4 K1 117.6(11) . . ?
C40 O4 C37 105.3(15) . . ?
C41 O5 K1 137.8(14) . . ?
C44 O5 K1 114.2(12) . . ?
C44 O5 C41 107.8(13) . . ?
C45 O6 K1 133.2(7) . . ?
C48 O6 K1 116.5(6) . . ?
C48 O6 C45 108.7(8) . . ?
C49 O7 K1 138.2(9) . . ?
C49 O7 C52 110.7(9) . . ?
C52 O7 K1 110.8(7) . . ?
C53 O8 K1 106.9(9) . . ?
C53 O8 C56 103.9(14) . . ?
C56 O8 K1 121.4(10) . . ?
O1 C1 C2 119.9(3) . . ?
O1 C1 C6 120.1(3) . . ?
C6 C1 C2 120.0(3) . . ?
C1 C2 C11 121.4(3) . . ?
C3 C2 C1 118.2(3) . . ?
C3 C2 C11 120.4(3) . . ?
C4 C3 C2 122.0(3) . . ?
C5 C4 C3 119.6(3) . . ?
C4 C5 C6 121.8(3) . . ?
C1 C6 C7 121.6(3) . . ?
C5 C6 C1 118.3(3) . . ?
C5 C6 C7 120.1(3) . . ?
C6 C7 C8 112.1(3) . . ?
C6 C7 C9 110.6(3) . . ?
C9 C7 C8 105.9(3) . . ?
C10 C7 C6 110.3(3) . . ?
C10 C7 C8 107.2(3) . . ?
C10 C7 C9 110.7(3) . . ?
C2 C11 C12 110.0(3) . . ?
C2 C11 C13 111.1(3) . . ?
C2 C11 C14 112.1(3) . . ?
C12 C11 C14 106.5(3) . . ?
C13 C11 C12 110.9(3) . . ?
C13 C11 C14 106.1(3) . . ?
O2 C15 C16 119.7(3) . . ?
O2 C15 C20 119.8(3) . . ?
C16 C15 C20 120.5(3) . . ?
C15 C16 C21 121.8(3) . . ?
C17 C16 C15 118.3(4) . . ?
C17 C16 C21 119.9(4) . . ?
C18 C17 C16 121.6(4) . . ?
C19 C18 C17 119.4(4) . . ?
C18 C19 C20 122.6(4) . . ?
C15 C20 C25 121.9(3) . . ?
C19 C20 C15 117.4(4) . . ?
C19 C20 C25 120.8(3) . . ?
C16 C21 C23 111.3(3) . . ?
C22 C21 C16 112.1(3) . . ?
C22 C21 C23 106.5(4) . . ?
C24 C21 C16 109.3(3) . . ?
C24 C21 C22 106.8(4) . . ?
C24 C21 C23 110.9(3) . . ?
C20 C25 C26 112.3(3) . . ?
C20 C25 C27 111.3(3) . . ?
C20 C25 C28 110.4(3) . . ?
C27 C25 C26 105.7(3) . . ?
C28 C25 C26 106.7(3) . . ?
C28 C25 C27 110.2(3) . . ?
O3 C29 C30 108.3(6) . . ?
C29 C30 C31 102.9(5) . . ?
C32 C31 C30 101.7(5) . . ?
O3 C32 C31 108.4(6) . . ?
O4 C33 C34 106.4(7) . . ?
C35 C34 C33 104.3(6) . . ?
C36 C35 C34 103.6(6) . . ?
O4 C36 C35 107.4(7) . . ?
O4 C37 C38 115.2(18) . . ?
C37 C38 C39 96(2) . . ?
C38 C39 C40 108(2) . . ?
O4 C40 C39 101.8(18) . . ?
O5 C41 C42 94.9(16) . . ?
C43 C42 C41 89.8(17) . . ?
C44 C43 C42 86.3(17) . . ?
O5 C44 C43 98.2(18) . . ?
O6 C45 C46 100.0(9) . . ?
C47 C46 C45 99.8(7) . . ?
C48 C47 C46 107.7(8) . . ?
O6 C48 C47 106.2(9) . . ?
O7 C49 C50 86.5(9) . . ?
C51 C50 C49 86.4(7) . . ?
C52 C51 C50 90.8(10) . . ?
O7 C52 C51 101.9(10) . . ?
O8 C53 C54 96.1(9) . . ?
C55 C54 C53 82.3(9) . . ?
C54 C55 C56 93.0(12) . . ?
O8 C56 C55 106.3(14) . . ?

loop_
_geom_bond_atom_site_label_1
_geom_bond_atom_site_label_2
_geom_bond_distance
_geom_bond_site_symmetry_2
_geom_bond_publ_flag
U1 U1 3.86406(6) 2_656 ?
U1 S1 2.6988(8) . ?
U1 S1 2.6946(7) 2_656 ?
U1 O1 2.2191(19) . ?
U1 O2 2.220(2) . ?
K1 S1 3.1109(11) . ?
K1 O3 2.743(4) . ?
K1 O4 2.713(3) . ?
K1 O5 2.725(12) . ?
K1 O6 2.669(8) . ?
K1 O7 2.718(9) . ?
K1 O8 2.699(11) . ?
O1 C1 1.338(3) . ?
O2 C15 1.338(4) . ?
O3 C29 1.416(8) . ?
O3 C32 1.393(7) . ?
O4 C33 1.396(8) . ?
O4 C36 1.403(8) . ?
O4 C37 1.406(15) . ?
O4 C40 1.401(15) . ?
O5 C41 1.436(15) . ?
O5 C44 1.425(15) . ?
O6 C45 1.401(11) . ?
O6 C48 1.387(10) . ?
O7 C49 1.429(11) . ?
O7 C52 1.443(11) . ?
O8 C53 1.421(14) . ?
O8 C56 1.433(13) . ?
C1 C2 1.424(4) . ?
C1 C6 1.421(4) . ?
C2 C3 1.392(5) . ?
C2 C11 1.532(5) . ?
C3 C4 1.380(6) . ?
C4 C5 1.376(6) . ?
C5 C6 1.398(5) . ?
C6 C7 1.535(4) . ?
C7 C8 1.540(4) . ?
C7 C9 1.539(5) . ?
C7 C10 1.528(4) . ?
C11 C12 1.540(6) . ?
C11 C13 1.539(5) . ?
C11 C14 1.542(5) . ?
C15 C16 1.417(5) . ?
C15 C20 1.422(5) . ?
C16 C17 1.393(5) . ?
C16 C21 1.539(5) . ?
C17 C18 1.380(7) . ?
C18 C19 1.372(7) . ?
C19 C20 1.394(5) . ?
C20 C25 1.531(6) . ?
C21 C22 1.536(6) . ?
C21 C23 1.541(6) . ?
C21 C24 1.535(6) . ?
C25 C26 1.540(5) . ?
C25 C27 1.532(6) . ?
C25 C28 1.531(5) . ?
C29 C30 1.466(9) . ?
C30 C31 1.535(10) . ?
C31 C32 1.463(10) . ?
C33 C34 1.520(10) . ?
C34 C35 1.501(9) . ?
C35 C36 1.466(10) . ?
C37 C38 1.468(15) . ?
C38 C39 1.492(15) . ?
C39 C40 1.500(16) . ?
C41 C42 1.542(14) . ?
C42 C43 1.541(15) . ?
C43 C44 1.507(15) . ?
C45 C46 1.641(11) . ?
C46 C47 1.536(10) . ?
C47 C48 1.425(11) . ?
C49 C50 1.738(11) . ?
C50 C51 1.591(12) . ?
C51 C52 1.556(12) . ?
C53 C54 1.795(12) . ?
C54 C55 1.588(13) . ?
C55 C56 1.607(13) . ?

loop_
_geom_torsion_atom_site_label_1
_geom_torsion_atom_site_label_2
_geom_torsion_atom_site_label_3
_geom_torsion_atom_site_label_4
_geom_torsion
_geom_torsion_site_symmetry_1
_geom_torsion_site_symmetry_2
_geom_torsion_site_symmetry_3
_geom_torsion_site_symmetry_4
_geom_torsion_publ_flag
K1 O3 C29 C30 -155.5(4) . . . . ?
K1 O3 C32 C31 138.1(5) . . . . ?
K1 O4 C33 C34 162.6(5) . . . . ?
K1 O4 C36 C35 180.0(6) . . . . ?
K1 O4 C37 C38 159.4(18) . . . . ?
K1 O4 C40 C39 -178.4(16) . . . . ?
K1 O5 C41 C42 -164(3) . . . . ?
K1 O5 C44 C43 -150.3(18) . . . . ?
K1 O6 C45 C46 153.2(13) . . . . ?
K1 O6 C48 C47 -150.7(10) . . . . ?
K1 O7 C49 C50 -125.9(15) . . . . ?
K1 O7 C52 C51 169.0(9) . . . . ?
K1 O8 C53 C54 -173.4(9) . . . . ?
K1 O8 C56 C55 122.7(13) . . . . ?
O1 C1 C2 C3 -174.8(3) . . . . ?
O1 C1 C2 C11 6.5(5) . . . . ?
O1 C1 C6 C5 175.2(3) . . . . ?
O1 C1 C6 C7 -3.9(4) . . . . ?
O2 C15 C16 C17 -175.1(4) . . . . ?
O2 C15 C16 C21 7.7(5) . . . . ?
O2 C15 C20 C19 175.2(3) . . . . ?
O2 C15 C20 C25 -3.4(5) . . . . ?
O3 C29 C30 C31 21.3(8) . . . . ?
O4 C33 C34 C35 -13.8(11) . . . . ?
O4 C37 C38 C39 7(3) . . . . ?
O5 C41 C42 C43 -59(2) . . . . ?
O6 C45 C46 C47 26.5(13) . . . . ?
O7 C49 C50 C51 -70.2(9) . . . . ?
O8 C53 C54 C55 69.6(14) . . . . ?
C1 C2 C3 C4 -2.1(6) . . . . ?
C1 C2 C11 C12 58.2(4) . . . . ?
C1 C2 C11 C13 -65.0(4) . . . . ?
C1 C2 C11 C14 176.5(3) . . . . ?
C1 C6 C7 C8 -173.2(3) . . . . ?
C1 C6 C7 C9 -55.3(4) . . . . ?
C1 C6 C7 C10 67.4(4) . . . . ?
C2 C1 C6 C5 -4.8(5) . . . . ?
C2 C1 C6 C7 176.1(3) . . . . ?
C2 C3 C4 C5 -1.6(7) . . . . ?
C3 C2 C11 C12 -120.5(4) . . . . ?
C3 C2 C11 C13 116.3(4) . . . . ?
C3 C2 C11 C14 -2.2(5) . . . . ?
C3 C4 C5 C6 2.0(7) . . . . ?
C4 C5 C6 C1 1.2(6) . . . . ?
C4 C5 C6 C7 -179.7(4) . . . . ?
C5 C6 C7 C8 7.7(4) . . . . ?
C5 C6 C7 C9 125.6(3) . . . . ?
C5 C6 C7 C10 -111.7(3) . . . . ?
C6 C1 C2 C3 5.2(5) . . . . ?
C6 C1 C2 C11 -173.5(3) . . . . ?
C11 C2 C3 C4 176.7(4) . . . . ?
C15 C16 C17 C18 -1.5(7) . . . . ?
C15 C16 C21 C22 177.7(4) . . . . ?
C15 C16 C21 C23 -63.2(5) . . . . ?
C15 C16 C21 C24 59.5(5) . . . . ?
C15 C20 C25 C26 -172.4(3) . . . . ?
C15 C20 C25 C27 -54.1(4) . . . . ?
C15 C20 C25 C28 68.6(4) . . . . ?
C16 C15 C20 C19 -5.0(5) . . . . ?
C16 C15 C20 C25 176.4(3) . . . . ?
C16 C17 C18 C19 -2.2(9) . . . . ?
C17 C16 C21 C22 0.5(6) . . . . ?
C17 C16 C21 C23 119.6(4) . . . . ?
C17 C16 C21 C24 -117.7(4) . . . . ?
C17 C18 C19 C20 2.3(8) . . . . ?
C18 C19 C20 C15 1.3(7) . . . . ?
C18 C19 C20 C25 179.9(4) . . . . ?
C19 C20 C25 C26 9.0(5) . . . . ?
C19 C20 C25 C27 127.4(4) . . . . ?
C19 C20 C25 C28 -109.9(4) . . . . ?
C20 C15 C16 C17 5.1(6) . . . . ?
C20 C15 C16 C21 -172.1(3) . . . . ?
C21 C16 C17 C18 175.8(5) . . . . ?
C29 O3 C32 C31 -17.5(9) . . . . ?
C29 C30 C31 C32 -30.2(8) . . . . ?
C30 C31 C32 O3 29.8(9) . . . . ?
C32 O3 C29 C30 -3.3(8) . . . . ?
C33 O4 C36 C35 -37.0(10) . . . . ?
C33 C34 C35 C36 -7.7(11) . . . . ?
C34 C35 C36 O4 27.0(11) . . . . ?
C36 O4 C33 C34 31.0(10) . . . . ?
C37 O4 C40 C39 -30(3) . . . . ?
C37 C38 C39 C40 -26(3) . . . . ?
C38 C39 C40 O4 37(3) . . . . ?
C40 O4 C37 C38 15(3) . . . . ?
C41 O5 C44 C43 25(3) . . . . ?
C41 C42 C43 C44 72.9(19) . . . . ?
C42 C43 C44 O5 -61(2) . . . . ?
C44 O5 C41 C42 22(3) . . . . ?
C45 O6 C48 C47 41.7(17) . . . . ?
C45 C46 C47 C48 -4.2(12) . . . . ?
C46 C47 C48 O6 -20.3(15) . . . . ?
C48 O6 C45 C46 -42.1(16) . . . . ?
C49 O7 C52 C51 -6.2(15) . . . . ?
C49 C50 C51 C52 67.0(9) . . . . ?
C50 C51 C52 O7 -43.2(12) . . . . ?
C52 O7 C49 C50 47.3(13) . . . . ?
C53 O8 C56 C55 2.6(16) . . . . ?
C53 C54 C55 C56 -61.4(11) . . . . ?
C54 C55 C56 O8 46.7(15) . . . . ?
C56 O8 C53 C54 -43.9(13) . . . . ?

loop_
_exptl_oxdiff_crystal_face_indexfrac_h
_exptl_oxdiff_crystal_face_indexfrac_k
_exptl_oxdiff_crystal_face_indexfrac_l
_exptl_oxdiff_crystal_face_x
_exptl_oxdiff_crystal_face_y
_exptl_oxdiff_crystal_face_z
1.9996 -1.9993 1.0001 0.0751 -0.3167 -0.1211
-1.9996 1.9993 -1.0001 -0.0751 0.3167 0.1211
1.0000 -0.0004 -1.0001 0.0248 -0.0689 0.1057
-1.0000 0.0004 1.0001 -0.0248 0.0689 -0.1057
0.9994 -1.9992 0.9999 0.1093 -0.1985 -0.1440
-0.9994 1.9992 -0.9999 -0.1093 0.1985 0.1440
1.9996 -1.0005 -2.0004 0.1507 -0.1533 0.1694
0.9993 -1.9995 -0.0003 0.1682 -0.1492 -0.0612
-0.9993 1.9995 0.0003 -0.1682 0.1492 0.0612
0.0007 1.9991 -0.9998 -0.1434 0.0802 0.1669
-0.0007 -1.9991 0.9998 0.1434 -0.0802 -0.1669
-0.9996 1.0001 1.0003 -0.1259 0.0844 -0.0637
-1.0003 -0.9990 2.0001 0.0175 0.0042 -0.2306
0.9996 -1.0001 -1.0003 0.1259 -0.0844 0.0637
-0.0004 -0.9997 -0.0002 0.1011 -0.0154 -0.0420
-0.9990 2.0001 2.0009 -0.2860 0.0505 -0.1046
0.0004 0.9997 0.0002 -0.1011 0.0154 0.0420
1.7979 8.5269 -3.5190 -0.7167 0.0932 0.6911
1.6904 -8.0664 -3.9581 0.9911 -0.1299 0.0275
2.8528 7.4258 -5.8303 -0.5053 0.0653 0.8605
-4.5183 -0.0731 9.7059 -0.4097 0.0547 -0.9106
-2.8122 -6.3955 -3.0174 0.9204 0.3820 -0.0832
-0.9253 -4.5079 -6.5313 0.8719 0.3614 0.3304
-4.8297 -6.8472 4.3491 0.6014 0.2504 -0.7587
1.0267 4.6246 6.3777 -0.8781 -0.3640 -0.3105
2.8192 6.4011 3.0014 -0.9203 -0.3819 0.0849
4.4246 7.1749 -1.9056 -0.7645 -0.3179 0.5607
-1.4564 3.6139 -7.8934 0.1487 0.6173 0.7725
-5.0371 2.5543 -5.0807 0.2125 0.8856 0.4130
-0.0470 -3.8314 8.5663 -0.1150 -0.4761 -0.8718
5.0735 -2.5385 5.0409 -0.2130 -0.8877 -0.4082
8.1008 -0.3842 -0.1488 -0.2288 -0.9564 0.1816
-7.2222 -2.8421 7.2481 0.1073 0.4525 -0.8853
-5.8400 -5.1042 0.0806 0.7108 0.6073 -0.3549
5.1199 4.4491 2.2050 -0.7545 -0.6450 0.1215
3.1994 2.7301 5.7990 -0.7266 -0.6217 -0.2925
-1.5683 -1.2835 -7.6882 0.6358 0.5444 0.5471
-5.1061 -4.4366 -2.2402 0.7548 0.6453 -0.1178

loop_
_smtbx_masks_void_nr
_smtbx_masks_void_average_x
_smtbx_masks_void_average_y
_smtbx_masks_void_average_z
_smtbx_masks_void_volume
_smtbx_masks_void_count_electrons
_smtbx_masks_void_content
1 0.000 0.500 0.000 385.5 82.7 '1 THF,1 Et2O'
